data_2211853
loop_
_publ_author_name
'Ghulam Qadeer'
'Nasim Hasan Rama'
' Muhammad Zareef'
'Xin-Hua Li'

_publ_section_title 5-(4-Methoxyphenyl)-3-(4-nitrobenzylsulfanyl)-4,5-dihydro-3<i>H</i>-1,2,4-triazole
_journal_coeditor_code HK2168
_journal_issue 1
_journal_name_full 'Acta Crystallographica Section E'
_journal_page_first o88
_journal_page_last o89
_journal_paper_doi 10.1107/S1600536806051543
_journal_volume 63
_journal_year 2007
_chemical_formula_iupac 'C16 H14 N4 O3 S'
_chemical_formula_moiety 'C16 H14 N4 O3 S'
_chemical_formula_sum 'C16 H14 N4 O3 S'
_chemical_formula_weight 342.38
_chemical_melting_point 432.0(10)
_chemical_name_systematic
;
5-(4-Methoxyphenyl)-3-(4-nitrobenzylsulfanyl)-4,5-dihydro-3H-1,2,4-triazole
;
_space_group_IT_number 2
_symmetry_cell_setting triclinic
_symmetry_space_group_name_Hall '-P 1'
_symmetry_space_group_name_H-M 'P -1'
_atom_sites_solution_hydrogens geom
_atom_sites_solution_primary direct
_atom_sites_solution_secondary difmap
_audit_creation_method SHELXL-97
_cell_angle_alpha 93.926(4)
_cell_angle_beta 91.031(4)
_cell_angle_gamma 108.050(4)
_cell_formula_units_Z 2
_cell_length_a 8.0207(17)
_cell_length_b 8.1947(18)
_cell_length_c 12.536(3)
_cell_measurement_reflns_used 1520
_cell_measurement_temperature 298(2)
_cell_measurement_theta_max 24.86
_cell_measurement_theta_min 2.69
_cell_volume 780.9(3)
_computing_cell_refinement 'SAINT (Bruker, 1999)'
_computing_data_collection 'SMART (Bruker, 1998)'
_computing_data_reduction SAINT
_computing_molecular_graphics 'SHELXTL (Bruker, 1999)'
_computing_publication_material SHELXTL
_computing_structure_refinement 'SHELXL97 (Sheldrick,1997)'
_computing_structure_solution 'SHELXS97 (Sheldrick,1997)'
_diffrn_ambient_temperature 298(2)
_diffrn_measured_fraction_theta_full 0.985
_diffrn_measured_fraction_theta_max 0.985
_diffrn_measurement_device_type 'Bruker APEX area-detector'
_diffrn_measurement_method '\f and \w'
_diffrn_radiation_monochromator graphite
_diffrn_radiation_source 'fine-focus sealed tube'
_diffrn_radiation_type MoK\a
_diffrn_radiation_wavelength 0.71073
_diffrn_reflns_av_R_equivalents 0.0183
_diffrn_reflns_av_sigmaI/netI 0.0380
_diffrn_reflns_limit_h_max 9
_diffrn_reflns_limit_h_min -9
_diffrn_reflns_limit_k_max 9
_diffrn_reflns_limit_k_min -9
_diffrn_reflns_limit_l_max 10
_diffrn_reflns_limit_l_min -14
_diffrn_reflns_number 4154
_diffrn_reflns_theta_full 25.10
_diffrn_reflns_theta_max 25.10
_diffrn_reflns_theta_min 1.63
_diffrn_standards_number 0
_exptl_absorpt_coefficient_mu 0.231
_exptl_absorpt_correction_T_max 0.9588
_exptl_absorpt_correction_T_min 0.9479
_exptl_absorpt_correction_type multi-scan
_exptl_absorpt_process_details '(SADABS; Sheldrick, 1996)'
_exptl_crystal_colour colorless
_exptl_crystal_density_diffrn 1.456
_exptl_crystal_density_method 'not measured'
_exptl_crystal_description block
_exptl_crystal_F_000 356
_exptl_crystal_size_max 0.34
_exptl_crystal_size_mid 0.15
_exptl_crystal_size_min 0.14
_refine_diff_density_max 0.372
_refine_diff_density_min -0.536
_refine_ls_extinction_method none
_refine_ls_goodness_of_fit_ref 1.173
_refine_ls_hydrogen_treatment constr
_refine_ls_matrix_type full
_refine_ls_number_parameters 218
_refine_ls_number_reflns 2740
_refine_ls_number_restraints 0
_refine_ls_restrained_S_all 1.173
_refine_ls_R_factor_all 0.1038
_refine_ls_R_factor_gt 0.0916
_refine_ls_shift/su_max 0.000
_refine_ls_shift/su_mean 0.000
_refine_ls_structure_factor_coef Fsqd
_refine_ls_weighting_details 'calc w=1/[\s^2^(Fo^2^)+(0.0894P)^2^+1.1058P] where P=(Fo^2^+2Fc^2^)/3'
_refine_ls_weighting_scheme calc
_refine_ls_wR_factor_gt 0.2185
_refine_ls_wR_factor_ref 0.2269
_reflns_number_gt 2355
_reflns_number_total 2740
_reflns_threshold_expression I>2\s(I)
_cod_data_source_file hk2168.cif
_cod_data_source_block I
_cod_database_code 2211853
_cod_database_fobs_code 2211853

loop_
_symmetry_equiv_pos_as_xyz
'x, y, z'
'-x, -y, -z'

loop_
_atom_site_type_symbol
_atom_site_label
_atom_site_fract_x
_atom_site_fract_y
_atom_site_fract_z
_atom_site_U_iso_or_equiv
_atom_site_adp_type
_atom_site_calc_flag
_atom_site_refinement_flags
_atom_site_occupancy
S S1 0.29274(18) 0.70340(17) 0.66533(10) 0.0618(5) Uani d . 1
O O1 0.0172(5) -0.2411(5) 0.2066(3) 0.0774(12) Uani d . 1
O O2 0.2948(6) 1.4558(5) 0.9733(4) 0.0852(13) Uani d . 1
O O3 0.1655(7) 1.2833(6) 1.0875(4) 0.1056(17) Uani d . 1
N N1 0.2369(4) 0.4157(4) 0.5425(2) 0.0314(7) Uani d . 1
H H1 0.1497 0.4310 0.5083 0.038 Uiso calc R 1
N N2 0.4600(5) 0.4591(5) 0.6565(3) 0.0559(10) Uani d . 1
N N3 0.4359(5) 0.3019(5) 0.5936(3) 0.0557(10) Uani d . 1
N N4 0.2500(6) 1.3139(5) 1.0082(4) 0.0603(11) Uani d . 1
C C1 0.0756(8) -0.3877(7) 0.1941(6) 0.0842(19) Uani d . 1
H H1A 0.2010 -0.3513 0.1903 0.126 Uiso calc R 1
H H1B 0.0234 -0.4553 0.1295 0.126 Uiso calc R 1
H H1C 0.0419 -0.4558 0.2541 0.126 Uiso calc R 1
C C2 0.0865(6) -0.1217(6) 0.2895(4) 0.0536(12) Uani d . 1
C C3 0.1970(6) -0.1419(6) 0.3710(4) 0.0552(12) Uani d . 1
H H3 0.2253 -0.2435 0.3727 0.066 Uiso calc R 1
C C4 0.2637(6) -0.0103(6) 0.4489(4) 0.0539(12) Uani d . 1
H H4 0.3365 -0.0243 0.5037 0.065 Uiso calc R 1
C C5 0.2248(6) 0.1434(6) 0.4477(3) 0.0450(10) Uani d . 1
C C6 0.1120(6) 0.1602(6) 0.3668(4) 0.0537(12) Uani d . 1
H H6 0.0824 0.2611 0.3655 0.064 Uiso calc R 1
C C7 0.0440(7) 0.0292(7) 0.2889(4) 0.0610(13) Uani d . 1
H H7 -0.0314 0.0420 0.2352 0.073 Uiso calc R 1
C C8 0.3046(6) 0.2836(6) 0.5294(3) 0.0451(10) Uani d . 1
C C9 0.3404(6) 0.5165(6) 0.6222(4) 0.0465(11) Uani d . 1
C C10 0.4321(7) 0.7656(6) 0.7858(4) 0.0551(12) Uani d . 1
H H10A 0.4128 0.6688 0.8296 0.066 Uiso calc R 1
H H10B 0.5546 0.8034 0.7679 0.066 Uiso calc R 1
C C11 0.3851(6) 0.9106(6) 0.8455(4) 0.0468(11) Uani d . 1
C C12 0.4359(6) 1.0741(6) 0.8098(4) 0.0534(12) Uani d . 1
H H12 0.5005 1.0945 0.7485 0.064 Uiso calc R 1
C C13 0.3933(6) 1.2061(6) 0.8622(4) 0.0528(12) Uani d . 1
H H13 0.4278 1.3154 0.8372 0.063 Uiso calc R 1
C C14 0.2980(6) 1.1740(6) 0.9531(4) 0.0468(11) Uani d . 1
C C15 0.2440(6) 1.0123(6) 0.9902(4) 0.0490(11) Uani d . 1
H H15 0.1791 0.9921 1.0514 0.059 Uiso calc R 1
C C16 0.2873(6) 0.8818(5) 0.9358(4) 0.0477(11) Uani d . 1
H H16 0.2504 0.7719 0.9599 0.057 Uiso calc R 1

loop_
_atom_site_aniso_label
_atom_site_aniso_U_11
_atom_site_aniso_U_22
_atom_site_aniso_U_33
_atom_site_aniso_U_12
_atom_site_aniso_U_13
_atom_site_aniso_U_23
S1 0.0728(9) 0.0599(8) 0.0603(8) 0.0341(6) -0.0075(6) -0.0040(6)
O1 0.080(3) 0.062(2) 0.093(3) 0.033(2) -0.011(2) -0.023(2)
O2 0.111(3) 0.043(2) 0.105(3) 0.030(2) 0.008(3) 0.000(2)
O3 0.154(5) 0.074(3) 0.107(4) 0.060(3) 0.061(4) 0.008(3)
N1 0.0293(16) 0.0357(17) 0.0325(16) 0.0158(14) -0.0042(13) -0.0002(13)
N2 0.063(3) 0.057(2) 0.053(2) 0.027(2) -0.003(2) -0.0004(19)
N3 0.065(3) 0.060(3) 0.051(2) 0.033(2) -0.003(2) 0.0016(19)
N4 0.070(3) 0.049(3) 0.064(3) 0.024(2) -0.003(2) -0.006(2)
C1 0.077(4) 0.053(3) 0.120(5) 0.022(3) 0.007(4) -0.025(3)
C2 0.049(3) 0.051(3) 0.060(3) 0.016(2) 0.012(2) -0.003(2)
C3 0.059(3) 0.039(3) 0.073(3) 0.022(2) 0.008(3) 0.012(2)
C4 0.064(3) 0.053(3) 0.053(3) 0.026(2) 0.005(2) 0.019(2)
C5 0.044(2) 0.051(3) 0.044(2) 0.019(2) 0.0082(19) 0.008(2)
C6 0.054(3) 0.052(3) 0.063(3) 0.029(2) 0.001(2) -0.003(2)
C7 0.063(3) 0.062(3) 0.064(3) 0.032(3) -0.011(3) -0.007(3)
C8 0.052(3) 0.049(3) 0.039(2) 0.021(2) 0.009(2) 0.0101(19)
C9 0.049(3) 0.049(3) 0.046(3) 0.021(2) 0.010(2) 0.010(2)
C10 0.061(3) 0.057(3) 0.054(3) 0.030(2) -0.004(2) -0.007(2)
C11 0.043(2) 0.049(3) 0.048(3) 0.014(2) -0.008(2) 0.002(2)
C12 0.056(3) 0.056(3) 0.051(3) 0.020(2) 0.009(2) 0.010(2)
C13 0.060(3) 0.039(2) 0.059(3) 0.014(2) -0.002(2) 0.010(2)
C14 0.050(3) 0.043(2) 0.048(3) 0.017(2) -0.005(2) -0.001(2)
C15 0.053(3) 0.049(3) 0.046(2) 0.017(2) 0.005(2) 0.003(2)
C16 0.054(3) 0.036(2) 0.052(3) 0.011(2) -0.001(2) 0.008(2)

loop_
_atom_type_symbol
_atom_type_description
_atom_type_scat_dispersion_real
_atom_type_scat_dispersion_imag
_atom_type_scat_source
C C 0.0033 0.0016 'International Tables Vol C Tables 4.2.6.8 and 6.1.1.4'
H H 0.0000 0.0000 'International Tables Vol C Tables 4.2.6.8 and 6.1.1.4'
S S 0.1484 0.1585 'International Tables Vol C Tables 4.2.6.8 and 6.1.1.4'
N N 0.0061 0.0033 'International Tables Vol C Tables 4.2.6.8 and 6.1.1.4'
O O 0.0106 0.0060 'International Tables Vol C Tables 4.2.6.8 and 6.1.1.4'

loop_
_geom_angle_atom_site_label_1
_geom_angle_atom_site_label_2
_geom_angle_atom_site_label_3
_geom_angle
_geom_angle_publ_flag
C9 S1 C10 99.5(2) ?
C2 O1 C1 118.6(5) ?
C9 N1 C8 102.4(3) y
C9 N1 H1 128.8 ?
C8 N1 H1 128.8 ?
C9 N2 N3 104.9(4) y
C8 N3 N2 106.1(4) y
O3 N4 O2 122.7(5) ?
O3 N4 C14 117.8(4) ?
O2 N4 C14 119.5(5) ?
O1 C1 H1A 109.5 ?
O1 C1 H1B 109.5 ?
H1A C1 H1B 109.5 ?
O1 C1 H1C 109.5 ?
H1A C1 H1C 109.5 ?
H1B C1 H1C 109.5 ?
O1 C2 C7 116.0(5) ?
O1 C2 C3 124.4(5) ?
C7 C2 C3 119.7(5) ?
C4 C3 C2 119.3(4) ?
C4 C3 H3 120.4 ?
C2 C3 H3 120.4 ?
C3 C4 C5 121.5(4) ?
C3 C4 H4 119.3 ?
C5 C4 H4 119.3 ?
C6 C5 C4 118.4(4) ?
C6 C5 C8 121.7(4) ?
C4 C5 C8 119.9(4) ?
C7 C6 C5 120.5(4) ?
C7 C6 H6 119.7 ?
C5 C6 H6 119.7 ?
C6 C7 C2 120.6(5) ?
C6 C7 H7 119.7 ?
C2 C7 H7 119.7 ?
N3 C8 N1 112.5(4) y
N3 C8 C5 128.5(4) ?
N1 C8 C5 119.0(4) ?
N2 C9 N1 114.1(4) y
N2 C9 S1 129.1(4) ?
N1 C9 S1 116.8(3) ?
C11 C10 S1 107.2(3) ?
C11 C10 H10A 110.3 ?
S1 C10 H10A 110.3 ?
C11 C10 H10B 110.3 ?
S1 C10 H10B 110.3 ?
H10A C10 H10B 108.5 ?
C16 C11 C12 118.6(4) ?
C16 C11 C10 120.6(4) ?
C12 C11 C10 120.8(4) ?
C13 C12 C11 121.5(5) ?
C13 C12 H12 119.2 ?
C11 C12 H12 119.2 ?
C12 C13 C14 118.6(4) ?
C12 C13 H13 120.7 ?
C14 C13 H13 120.7 ?
C15 C14 C13 121.3(4) ?
C15 C14 N4 120.0(4) ?
C13 C14 N4 118.6(4) ?
C16 C15 C14 119.0(4) ?
C16 C15 H15 120.5 ?
C14 C15 H15 120.5 ?
C15 C16 C11 121.0(4) ?
C15 C16 H16 119.5 ?
C11 C16 H16 119.5 ?

loop_
_geom_bond_atom_site_label_1
_geom_bond_atom_site_label_2
_geom_bond_distance
_geom_bond_publ_flag
S1 C9 1.744(5) y
S1 C10 1.809(5) y
O1 C2 1.360(6) ?
O1 C1 1.419(6) ?
O2 N4 1.221(5) ?
O3 N4 1.209(6) ?
N1 C9 1.343(5) y
N1 C8 1.355(5) y
N1 H1 0.8600 ?
N2 C9 1.272(6) y
N2 N3 1.421(6) y
N3 C8 1.279(6) y
N4 C14 1.454(6) ?
C1 H1A 0.9600 ?
C1 H1B 0.9600 ?
C1 H1C 0.9600 ?
C2 C7 1.381(7) ?
C2 C3 1.393(7) ?
C3 C4 1.372(7) ?
C3 H3 0.9300 ?
C4 C5 1.389(6) ?
C4 H4 0.9300 ?
C5 C6 1.389(6) ?
C5 C8 1.462(6) ?
C6 C7 1.370(7) ?
C6 H6 0.9300 ?
C7 H7 0.9300 ?
C10 C11 1.510(6) ?
C10 H10A 0.9700 ?
C10 H10B 0.9700 ?
C11 C16 1.380(6) ?
C11 C12 1.383(6) ?
C12 C13 1.363(6) ?
C12 H12 0.9300 ?
C13 C14 1.378(7) ?
C13 H13 0.9300 ?
C14 C15 1.377(6) ?
C15 C16 1.367(6) ?
C15 H15 0.9300 ?
C16 H16 0.9300 ?

loop_
_geom_torsion_atom_site_label_1
_geom_torsion_atom_site_label_2
_geom_torsion_atom_site_label_3
_geom_torsion_atom_site_label_4
_geom_torsion
C9 N2 N3 C8 -0.1(5)
C1 O1 C2 C7 171.1(5)
C1 O1 C2 C3 -7.7(8)
O1 C2 C3 C4 178.0(5)
C7 C2 C3 C4 -0.8(7)
C2 C3 C4 C5 -0.7(7)
C3 C4 C5 C6 1.7(7)
C3 C4 C5 C8 -177.3(4)
C4 C5 C6 C7 -1.4(7)
C8 C5 C6 C7 177.6(4)
C5 C6 C7 C2 0.0(8)
O1 C2 C7 C6 -177.7(5)
C3 C2 C7 C6 1.1(8)
N2 N3 C8 N1 0.3(5)
N2 N3 C8 C5 -179.9(4)
C9 N1 C8 N3 -0.3(5)
C9 N1 C8 C5 179.9(4)
C6 C5 C8 N3 -163.8(5)
C4 C5 C8 N3 15.1(7)
C6 C5 C8 N1 15.9(6)
C4 C5 C8 N1 -165.1(4)
N3 N2 C9 N1 -0.1(5)
N3 N2 C9 S1 179.1(3)
C8 N1 C9 N2 0.3(5)
C8 N1 C9 S1 -179.0(3)
C10 S1 C9 N2 -10.3(5)
C10 S1 C9 N1 168.8(3)
C9 S1 C10 C11 -170.4(3)
S1 C10 C11 C16 104.8(4)
S1 C10 C11 C12 -73.8(5)
C16 C11 C12 C13 0.8(7)
C10 C11 C12 C13 179.5(4)
C11 C12 C13 C14 0.2(7)
C12 C13 C14 C15 -0.8(7)
C12 C13 C14 N4 -179.0(4)
O3 N4 C14 C15 1.4(7)
O2 N4 C14 C15 -178.2(4)
O3 N4 C14 C13 179.6(5)
O2 N4 C14 C13 0.0(7)
C13 C14 C15 C16 0.4(7)
N4 C14 C15 C16 178.6(4)
C14 C15 C16 C11 0.7(7)
C12 C11 C16 C15 -1.3(7)
C10 C11 C16 C15 -179.9(4)

loop_
_cod_related_entry_id
_cod_related_entry_database
_cod_related_entry_code
1 ChemSpider 21125655
